data_1534682
loop_
_publ_author_name
'Schoellner, R.'
'Gellens, L.R.'
'Mortier, W.J.'
'Uytterhoeven, J.B.'

_publ_section_title
;
 Cation location in the zeolites Mg Ag Na - A, Ca Ag Na - A, Ba Ag Na - A,
 Zn Ag Na - A and Ag Na - A at 293 and 653 K
;
_journal_name_full Zeolites
_journal_page_first 149
_journal_page_last 154
_journal_volume 3
_journal_year 1983
_chemical_formula_sum 'Ag3.8 Al12 Na4.38 O48 Si12'
_chemical_name_systematic 'Ag3.80 Na4.38 Al12 Si12 O48'
_space_group_IT_number 221
_symmetry_space_group_name_Hall '-P 4 2 3'
_symmetry_space_group_name_H-M 'P m -3 m'
_cell_angle_alpha 90
_cell_angle_beta 90
_cell_angle_gamma 90
_cell_formula_units_Z 1
_cell_length_a 12.268
_cell_length_b 12.268
_cell_length_c 12.268
_cell_volume 1846.381
_citation_journal_id_ASTM ZEOLD3
_cod_data_source_file Schoellner_ZEOLD3_1983_323.cif
_cod_data_source_block Ag3.8Al12Na4.38O48Si12
_cod_database_code 1534682

loop_
_symmetry_equiv_pos_as_xyz
x,y,z
-y,x,z
-x,-y,z
y,-x,z
x,-y,-z
y,x,-z
-x,y,-z
-y,-x,-z
z,x,y
-x,z,y
-z,-x,y
x,-z,y
z,-x,-y
x,z,-y
-z,x,-y
-x,-z,-y
y,z,x
y,-z,-x
z,y,-x
-y,z,-x
-z,-y,-x
-y,-z,x
z,-y,x
-z,y,x
-x,-y,-z
y,-x,-z
x,y,-z
-y,x,-z
-x,y,z
-y,-x,z
x,-y,z
y,x,z
-z,-x,-y
x,-z,-y
z,x,-y
-x,z,-y
-z,x,y
-x,-z,y
z,-x,y
x,z,y
-y,-z,-x
-y,z,x
-z,-y,x
y,-z,x
z,y,x
y,z,-x
-z,y,-x
z,-y,-x

loop_
_atom_site_label
_atom_site_type_symbol
_atom_site_fract_x
_atom_site_fract_y
_atom_site_fract_z
_atom_site_occupancy
_atom_site_U_iso_or_equiv
O3 O-2 0.1136 0.1136 0.3388 1 0.0
Al1 Al+3 0.1838 0.3719 0 0.5 0.0
Na1 Na+1 0.2327 0.2327 0.2327 0.217 0.0
O1 O-2 0.2215 0.5 0 1 0.0
Ag2 Ag+1 0.1823 0 0 0.154 0.0
Ag1 Ag+1 0.1883 0.1883 0.1883 0.36 0.0
O2 O-2 0.2915 0.2915 0 1 0.0
Na2 Na+1 0.4357 0.4357 0 0.22 0.0
Si1 Si+4 0.1838 0.3719 0 0.5 0.0
